data_1517399
loop_
_publ_author_name
'Liu, Shasha'
'Zhao, Jinbo'
'Kaminsky, Lauren'
'Wilson, Robert J.'
'Marino, Nadia'
'Clark, Daniel A.'

_publ_section_title
;
 Ethylene Transposition: Ruthenium Hydride Catalyzed Intramolecular
 trans-Silylvinylation of Internal Alkynes.
;
_journal_issue 17
_journal_name_full 'Organic letters'
_journal_page_first 4456
_journal_paper_doi 10.1021/ol5020027
_journal_volume 16
_journal_year 2014
_chemical_formula_moiety 'C15 H19 N O3 Si'
_chemical_formula_sum 'C15 H19 N O3 Si'
_chemical_formula_weight 289.40
_chemical_name_systematic
; 
 ? 
;
_space_group_IT_number 14
_symmetry_cell_setting monoclinic
_symmetry_space_group_name_Hall '-P 2ybc'
_symmetry_space_group_name_H-M 'P 1 21/c 1'
_atom_sites_solution_hydrogens geom
_atom_sites_solution_primary direct
_atom_sites_solution_secondary difmap
_audit_creation_method SHELXL-97
_cell_angle_alpha 90.00
_cell_angle_beta 127.493(2)
_cell_angle_gamma 90.00
_cell_formula_units_Z 4
_cell_length_a 11.6235(4)
_cell_length_b 10.0558(3)
_cell_length_c 16.1897(6)
_cell_measurement_reflns_used 8560
_cell_measurement_temperature 90(2)
_cell_measurement_theta_max 66.21
_cell_measurement_theta_min 4.80
_cell_volume 1501.41(10)
_computing_cell_refinement 'Bruker SAINT (Bruker, 2011)'
_computing_data_collection 'Bruker APEX2 (Bruker, 2011)'
_computing_data_reduction 'Bruker SAINT (Bruker, 2011)'
_computing_molecular_graphics 'SHELXP-97 (Sheldrick, 2008)'
_computing_publication_material 'Bruker SHELXTL(Bruker,2011)'
_computing_structure_refinement 'SHELXL-97 (Sheldrick, 2008)'
_computing_structure_solution 'SHELXS-97 (Sheldrick, 2008)'
_diffrn_ambient_temperature 90(2)
_diffrn_measured_fraction_theta_full 0.999
_diffrn_measured_fraction_theta_max 0.999
_diffrn_measurement_device_type 'Bruker APEX-II CCD'
_diffrn_measurement_method '\f and \w scans'
_diffrn_radiation_monochromator graphite
_diffrn_radiation_source 'fine-focus sealed tube'
_diffrn_radiation_type CuK\a
_diffrn_radiation_wavelength 1.54178
_diffrn_reflns_av_R_equivalents 0.0238
_diffrn_reflns_av_sigmaI/netI 0.0183
_diffrn_reflns_limit_h_max 13
_diffrn_reflns_limit_h_min -13
_diffrn_reflns_limit_k_max 6
_diffrn_reflns_limit_k_min -11
_diffrn_reflns_limit_l_max 18
_diffrn_reflns_limit_l_min -19
_diffrn_reflns_number 12072
_diffrn_reflns_theta_full 65.06
_diffrn_reflns_theta_max 65.06
_diffrn_reflns_theta_min 4.79
_exptl_absorpt_coefficient_mu 1.443
_exptl_absorpt_correction_T_max 0.9580
_exptl_absorpt_correction_T_min 0.9314
_exptl_absorpt_correction_type multi-scan
_exptl_absorpt_process_details 'SADABS SHELXL-97 (Sheldrick, 2008)'
_exptl_crystal_colour COLOURLESS
_exptl_crystal_density_diffrn 1.280
_exptl_crystal_density_method 'not measured'
_exptl_crystal_description BLOCK
_exptl_crystal_F_000 616
_exptl_crystal_size_max 0.05
_exptl_crystal_size_mid 0.03
_exptl_crystal_size_min 0.03
_refine_diff_density_max 0.296
_refine_diff_density_min -0.294
_refine_diff_density_rms 0.043
_refine_ls_extinction_method none
_refine_ls_goodness_of_fit_ref 1.141
_refine_ls_hydrogen_treatment constr
_refine_ls_matrix_type full
_refine_ls_number_parameters 213
_refine_ls_number_reflns 2551
_refine_ls_number_restraints 192
_refine_ls_restrained_S_all 1.114
_refine_ls_R_factor_all 0.0395
_refine_ls_R_factor_gt 0.0374
_refine_ls_shift/su_max 0.000
_refine_ls_shift/su_mean 0.000
_refine_ls_structure_factor_coef Fsqd
_refine_ls_weighting_details 'calc w=1/[\s^2^(Fo^2^)+(0.0458P)^2^+0.7925P] where P=(Fo^2^+2Fc^2^)/3'
_refine_ls_weighting_scheme calc
_refine_ls_wR_factor_gt 0.0980
_refine_ls_wR_factor_ref 0.0997
_reflns_number_gt 2402
_reflns_number_total 2551
_reflns_threshold_expression >2sigma(I)
_cod_data_source_file ol5020027_si_003.cif
_cod_data_source_block p21c
_cod_depositor_comments 'Adding full bibliography for 1517399--1517401.cif.'
_cod_original_cell_volume 1501.41(9)
_cod_original_sg_symbol_H-M P2(1)/c
_cod_database_code 1517399

loop_
_symmetry_equiv_pos_as_xyz
'x, y, z'
'-x, y+1/2, -z+1/2'
'-x, -y, -z'
'x, -y-1/2, z-1/2'

loop_
_atom_site_label
_atom_site_type_symbol
_atom_site_fract_x
_atom_site_fract_y
_atom_site_fract_z
_atom_site_U_iso_or_equiv
_atom_site_adp_type
_atom_site_occupancy
_atom_site_symmetry_multiplicity
_atom_site_calc_flag
_atom_site_refinement_flags
_atom_site_disorder_assembly
_atom_site_disorder_group
Si1 Si 0.27796(5) 0.29736(5) 0.26826(3) 0.02415(16) Uani 1 1 d DU . .
C1 C 0.33926(18) 0.26363(16) 0.40417(13) 0.0244(4) Uani 1 1 d DU A .
C2 C 0.2001(2) 0.2637(2) 0.39372(15) 0.0363(4) Uani 1 1 d DU . .
H2A H 0.1869 0.3513 0.4148 0.044 Uiso 0.836(5) 1 calc PR A 1
H2B H 0.2057 0.1950 0.4398 0.044 Uiso 0.836(5) 1 calc PR A 1
H2C H 0.1588 0.3541 0.3812 0.044 Uiso 0.164(5) 1 calc PR A 2
H2D H 0.2144 0.2242 0.4554 0.044 Uiso 0.164(5) 1 calc PR A 2
O1 O 0.1026(3) 0.2893(3) 0.21333(18) 0.0312(7) Uani 0.836(5) 1 d PDU A 1
C3 C 0.0706(3) 0.2345(3) 0.2793(2) 0.0344(7) Uani 0.836(5) 1 d PDU A 1
H3 H -0.0184 0.2781 0.2630 0.041 Uiso 0.836(5) 1 calc PR A 1
C4 C 0.0448(3) 0.0860(3) 0.26130(18) 0.0443(8) Uani 0.836(5) 1 d PDU A 1
H4A H -0.0302 0.0688 0.1870 0.067 Uiso 0.836(5) 1 calc PR A 1
H4B H 0.0128 0.0514 0.3009 0.067 Uiso 0.836(5) 1 calc PR A 1
H4C H 0.1350 0.0417 0.2844 0.067 Uiso 0.836(5) 1 calc PR A 1
O1A O 0.1116(12) 0.2413(13) 0.2159(7) 0.029(3) Uani 0.164(5) 1 d PDU A 2
C3A C 0.1010(12) 0.1687(15) 0.2908(8) 0.031(3) Uani 0.164(5) 1 d PDU A 2
H3A H 0.1384 0.0756 0.3036 0.037 Uiso 0.164(5) 1 calc PR A 2
C4A C -0.0512(10) 0.1754(14) 0.2541(9) 0.041(3) Uani 0.164(5) 1 d PDU A 2
H4A1 H -0.0794 0.2686 0.2492 0.062 Uiso 0.164(5) 1 calc PR A 2
H4A2 H -0.0592 0.1286 0.3035 0.062 Uiso 0.164(5) 1 calc PR A 2
H4A3 H -0.1153 0.1334 0.1855 0.062 Uiso 0.164(5) 1 calc PR A 2
C5 C 0.3382(2) 0.16996(19) 0.21946(14) 0.0361(4) Uani 1 1 d . A .
H5A H 0.3181 0.0811 0.2328 0.054 Uiso 1 1 calc R . .
H5B H 0.4426 0.1794 0.2553 0.054 Uiso 1 1 calc R . .
H5C H 0.2859 0.1819 0.1444 0.054 Uiso 1 1 calc R . .
C6 C 0.3084(2) 0.46612(19) 0.24012(15) 0.0374(4) Uani 1 1 d . A .
H6A H 0.2347 0.4860 0.1661 0.056 Uiso 1 1 calc R . .
H6B H 0.4050 0.4708 0.2572 0.056 Uiso 1 1 calc R . .
H6C H 0.3017 0.5311 0.2821 0.056 Uiso 1 1 calc R . .
C7 C 0.47267(18) 0.23747(15) 0.49189(13) 0.0230(4) Uani 1 1 d U . .
C8 C 0.59986(17) 0.24378(16) 0.49041(12) 0.0213(3) Uani 1 1 d U A .
C9 C 0.67907(18) 0.12949(16) 0.50655(12) 0.0238(4) Uani 1 1 d U . .
H9 H 0.6541 0.0478 0.5214 0.029 Uiso 1 1 calc R A .
C10 C 0.79345(18) 0.13309(16) 0.50132(12) 0.0239(4) Uani 1 1 d U A .
H10 H 0.8471 0.0550 0.5123 0.029 Uiso 1 1 calc R . .
C11 C 0.82766(17) 0.25291(16) 0.47973(12) 0.0223(3) Uani 1 1 d U . .
C12 C 0.75421(18) 0.36950(16) 0.46524(12) 0.0237(4) Uani 1 1 d U A .
H12 H 0.7811 0.4511 0.4516 0.028 Uiso 1 1 calc R . .
C13 C 0.64024(17) 0.36376(16) 0.47118(12) 0.0232(3) Uani 1 1 d U . .
H13 H 0.5888 0.4427 0.4620 0.028 Uiso 1 1 calc R A .
C14 C 0.5019(2) 0.20238(17) 0.59134(14) 0.0287(4) Uani 1 1 d U A .
H14 H 0.4201 0.1887 0.5903 0.034 Uiso 1 1 calc R . .
C15 C 0.6309(2) 0.18805(18) 0.68183(14) 0.0347(4) Uani 1 1 d U . .
H15A H 0.7159 0.2007 0.6868 0.042 Uiso 1 1 calc R A .
H15B H 0.6387 0.1651 0.7420 0.042 Uiso 1 1 calc R . .
N1 N 0.94806(15) 0.25755(14) 0.47276(11) 0.0278(3) Uani 1 1 d . A .
O2 O 1.01676(14) 0.15525(13) 0.49041(11) 0.0362(3) Uani 1 1 d . . .
O3 O 0.97302(16) 0.36308(14) 0.44879(12) 0.0442(4) Uani 1 1 d . . .

loop_
_atom_site_aniso_label
_atom_site_aniso_U_11
_atom_site_aniso_U_22
_atom_site_aniso_U_33
_atom_site_aniso_U_23
_atom_site_aniso_U_13
_atom_site_aniso_U_12
Si1 0.0240(3) 0.0256(3) 0.0250(3) -0.00013(17) 0.0161(2) -0.00235(17)
C1 0.0277(9) 0.0237(8) 0.0299(9) -0.0037(7) 0.0217(8) -0.0038(7)
C2 0.0291(10) 0.0514(12) 0.0369(10) -0.0035(9) 0.0245(9) -0.0047(8)
O1 0.0244(9) 0.0335(18) 0.0325(9) 0.0060(9) 0.0157(8) -0.0016(9)
C3 0.0230(12) 0.0442(18) 0.0365(13) 0.0103(13) 0.0183(11) 0.0011(11)
C4 0.0376(14) 0.0489(17) 0.0305(12) 0.0065(11) 0.0125(11) -0.0171(12)
O1A 0.036(5) 0.021(7) 0.035(4) -0.009(4) 0.023(4) -0.017(5)
C3A 0.029(6) 0.040(8) 0.029(6) 0.003(5) 0.020(5) -0.007(6)
C4A 0.030(6) 0.055(8) 0.036(6) -0.003(5) 0.018(5) -0.011(5)
C5 0.0537(12) 0.0300(10) 0.0340(10) -0.0005(8) 0.0315(10) 0.0006(8)
C6 0.0381(10) 0.0281(10) 0.0353(10) 0.0047(8) 0.0167(9) 0.0000(8)
C7 0.0302(9) 0.0177(8) 0.0275(8) -0.0037(6) 0.0207(8) -0.0035(6)
C8 0.0232(8) 0.0221(8) 0.0184(8) -0.0018(6) 0.0125(7) -0.0011(6)
C9 0.0285(9) 0.0199(8) 0.0244(8) -0.0006(6) 0.0168(7) -0.0021(6)
C10 0.0264(8) 0.0214(8) 0.0228(8) -0.0004(6) 0.0144(7) 0.0028(6)
C11 0.0211(8) 0.0274(9) 0.0198(8) -0.0016(6) 0.0132(7) -0.0007(6)
C12 0.0279(8) 0.0215(8) 0.0233(8) 0.0008(6) 0.0164(7) -0.0019(6)
C13 0.0263(8) 0.0210(8) 0.0240(8) -0.0002(6) 0.0162(7) 0.0016(6)
C14 0.0392(10) 0.0258(9) 0.0317(9) -0.0051(7) 0.0271(8) -0.0050(7)
C15 0.0499(12) 0.0308(10) 0.0286(9) 0.0005(7) 0.0267(9) 0.0007(8)
N1 0.0279(8) 0.0312(8) 0.0304(8) -0.0021(6) 0.0208(7) -0.0011(6)
O2 0.0358(7) 0.0360(7) 0.0481(8) 0.0036(6) 0.0314(6) 0.0087(6)
O3 0.0496(8) 0.0348(8) 0.0729(10) 0.0050(7) 0.0501(8) -0.0014(6)

loop_
_atom_type_symbol
_atom_type_description
_atom_type_scat_dispersion_real
_atom_type_scat_dispersion_imag
_atom_type_scat_source
C C 0.0181 0.0091 'International Tables Vol C Tables 4.2.6.8 and 6.1.1.4'
H H 0.0000 0.0000 'International Tables Vol C Tables 4.2.6.8 and 6.1.1.4'
N N 0.0311 0.0180 'International Tables Vol C Tables 4.2.6.8 and 6.1.1.4'
O O 0.0492 0.0322 'International Tables Vol C Tables 4.2.6.8 and 6.1.1.4'
Si Si 0.2541 0.3302 'International Tables Vol C Tables 4.2.6.8 and 6.1.1.4'

loop_
_geom_angle_atom_site_label_1
_geom_angle_atom_site_label_2
_geom_angle_atom_site_label_3
_geom_angle
O1 Si1 O1A 16.9(5)
O1 Si1 C6 105.71(12)
O1A Si1 C6 121.5(5)
O1 Si1 C5 113.47(12)
O1A Si1 C5 99.9(5)
C6 Si1 C5 110.57(9)
O1 Si1 C1 94.88(10)
O1A Si1 C1 91.7(3)
C6 Si1 C1 117.40(8)
C5 Si1 C1 113.64(8)
C7 C1 C2 125.61(15)
C7 C1 Si1 129.87(13)
C2 C1 Si1 104.43(12)
C1 C2 C3 109.14(16)
C1 C2 C3A 99.0(4)
C3 C2 C3A 25.9(5)
C1 C2 H2A 109.9
C3 C2 H2A 109.9
C3A C2 H2A 135.2
C1 C2 H2B 109.9
C3 C2 H2B 109.9
C3A C2 H2B 92.4
H2A C2 H2B 108.3
C1 C2 H2C 112.0
C3 C2 H2C 86.1
C3A C2 H2C 112.0
H2A C2 H2C 25.2
H2B C2 H2C 126.5
C1 C2 H2D 112.0
C3 C2 H2D 125.1
C3A C2 H2D 112.0
H2A C2 H2D 88.6
H2B C2 H2D 20.9
H2C C2 H2D 109.7
C3 O1 Si1 114.23(17)
O1 C3 C4 110.2(2)
O1 C3 C2 108.26(19)
C4 C3 C2 110.6(2)
O1 C3 H3 109.3
C4 C3 H3 109.3
C2 C3 H3 109.3
C3A O1A Si1 113.5(7)
O1A C3A C4A 108.8(10)
O1A C3A C2 100.8(7)
C4A C3A C2 108.1(9)
O1A C3A H3A 112.8
C4A C3A H3A 112.8
C2 C3A H3A 112.8
C3A C4A H4A1 109.5
C3A C4A H4A2 109.5
H4A1 C4A H4A2 109.5
C3A C4A H4A3 109.5
H4A1 C4A H4A3 109.5
H4A2 C4A H4A3 109.5
Si1 C5 H5A 109.5
Si1 C5 H5B 109.5
H5A C5 H5B 109.5
Si1 C5 H5C 109.5
H5A C5 H5C 109.5
H5B C5 H5C 109.5
Si1 C6 H6A 109.5
Si1 C6 H6B 109.5
H6A C6 H6B 109.5
Si1 C6 H6C 109.5
H6A C6 H6C 109.5
H6B C6 H6C 109.5
C1 C7 C14 123.50(15)
C1 C7 C8 119.39(15)
C14 C7 C8 117.11(15)
C9 C8 C13 118.73(15)
C9 C8 C7 120.58(14)
C13 C8 C7 120.68(14)
C10 C9 C8 121.10(15)
C10 C9 H9 119.4
C8 C9 H9 119.4
C11 C10 C9 118.34(15)
C11 C10 H10 120.8
C9 C10 H10 120.8
C10 C11 C12 122.68(15)
C10 C11 N1 118.79(14)
C12 C11 N1 118.52(14)
C11 C12 C13 118.03(15)
C11 C12 H12 121.0
C13 C12 H12 121.0
C12 C13 C8 121.08(15)
C12 C13 H13 119.5
C8 C13 H13 119.5
C15 C14 C7 126.22(17)
C15 C14 H14 116.9
C7 C14 H14 116.9
C14 C15 H15A 120.0
C14 C15 H15B 120.0
H15A C15 H15B 120.0
O3 N1 O2 123.75(14)
O3 N1 C11 118.15(14)
O2 N1 C11 118.09(14)

loop_
_geom_bond_atom_site_label_1
_geom_bond_atom_site_label_2
_geom_bond_distance
Si1 O1 1.657(2)
Si1 O1A 1.667(10)
Si1 C6 1.8464(19)
Si1 C5 1.8521(19)
Si1 C1 1.8857(17)
C1 C7 1.345(2)
C1 C2 1.520(2)
C2 C3 1.546(3)
C2 C3A 1.636(11)
C2 H2A 0.9900
C2 H2B 0.9900
C2 H2C 0.9900
C2 H2D 0.9900
O1 C3 1.438(3)
C3 C4 1.516(4)
C3 H3 1.0000
C4 H4A 0.9800
C4 H4B 0.9800
C4 H4C 0.9800
O1A C3A 1.484(12)
C3A C4A 1.485(12)
C3A H3A 1.0000
C4A H4A1 0.9800
C4A H4A2 0.9800
C4A H4A3 0.9800
C5 H5A 0.9800
C5 H5B 0.9800
C5 H5C 0.9800
C6 H6A 0.9800
C6 H6B 0.9800
C6 H6C 0.9800
C7 C14 1.472(2)
C7 C8 1.494(2)
C8 C9 1.394(2)
C8 C13 1.397(2)
C9 C10 1.383(2)
C9 H9 0.9500
C10 C11 1.379(2)
C10 H10 0.9500
C11 C12 1.384(2)
C11 N1 1.472(2)
C12 C13 1.386(2)
C12 H12 0.9500
C13 H13 0.9500
C14 C15 1.319(3)
C14 H14 0.9500
C15 H15A 0.9500
C15 H15B 0.9500
N1 O3 1.224(2)
N1 O2 1.2246(19)
